data_4304043
loop_
_publ_author_name
'T. Z. Forbes'
'P. C. Burns'

_publ_contact_author_address
;University of Notre Dame
Dept. of Civil Engineering and Geosciences
156 Fitzpatrick Hall
Notre Dame, IN 46556
;
_publ_contact_author_email pburns@nd.edu
_publ_contact_author_name 'Peter Burns'
_publ_contact_author_phone 574-631-7216
_publ_section_title
;
Synthesis, Structure, and Infrared Spectroscopy of the First Np5+ Neptunyl
Silicates, Li6(NpO2)4(H2Si2O7)(HSiO4)2(H2O)4 and K3(NpO2)3(Si2O7)
;
_journal_name_full 'Inorganic Chemistry'
_journal_page_first 705
_journal_page_last 712
_journal_paper_doi 10.1021/ic701335j
_journal_volume 47
_journal_year 2008
_chemical_formula_moiety 'Np4 O23 Si4, 4(O), 4(Li)'
_chemical_formula_sum 'Li4 Np4 O27 Si4'
_chemical_formula_weight 1520.27
_chemical_name_common 'Lithium neptunyl silicate tetrahydrate'
_chemical_name_systematic 'Lithium neptunyl silicate tetrahydrate'
_space_group_IT_number 62
_symmetry_cell_setting orthorhombic
_symmetry_Int_Tables_number 62
_symmetry_space_group_name_Hall '-P 2ac 2n'
_symmetry_space_group_name_H-M 'P n m a'
_atom_sites_solution_hydrogens none
_atom_sites_solution_primary direct
_atom_sites_solution_secondary difmap
_audit_creation_method SHELXL-97
_cell_angle_alpha 90.00
_cell_angle_beta 90.00
_cell_angle_gamma 90.00
_cell_formula_units_Z 2
_cell_length_a 13.189(6)
_cell_length_b 7.917(3)
_cell_length_c 10.708(5)
_cell_measurement_temperature 293(2)
_cell_volume 1118.1(8)
_computing_cell_refinement 'APEX II Software'
_computing_data_collection 'APEX II Software'
_computing_data_reduction 'APEX II Software'
_computing_molecular_graphics 'CrystalMaker v 1.3.1'
_computing_structure_refinement 'SHELXL-97 (Sheldrick, 1997)'
_computing_structure_solution 'SHELXS-97 (Sheldrick, 1990)'
_diffrn_ambient_temperature 293(2)
_diffrn_measured_fraction_theta_full 1.000
_diffrn_measured_fraction_theta_max 1.000
_diffrn_measurement_device_type 'Bruker XRD w/ APEX II CCD Detector'
_diffrn_measurement_method /w
_diffrn_radiation_monochromator graphite
_diffrn_radiation_source 'fine-focus sealed tube'
_diffrn_radiation_type MoK\a
_diffrn_radiation_wavelength 0.71073
_diffrn_reflns_av_R_equivalents 0.1238
_diffrn_reflns_av_sigmaI/netI 0.0719
_diffrn_reflns_limit_h_max 15
_diffrn_reflns_limit_h_min -15
_diffrn_reflns_limit_k_max 9
_diffrn_reflns_limit_k_min -9
_diffrn_reflns_limit_l_max 12
_diffrn_reflns_limit_l_min -12
_diffrn_reflns_number 10516
_diffrn_reflns_theta_full 25.00
_diffrn_reflns_theta_max 25.00
_diffrn_reflns_theta_min 2.45
_exptl_absorpt_coefficient_mu 18.769
_exptl_absorpt_correction_T_max 0.391
_exptl_absorpt_correction_T_min 0.057
_exptl_absorpt_correction_type psi-scan
_exptl_absorpt_process_details 'modeled as an 001 plate using XPREP'
_exptl_crystal_colour green
_exptl_crystal_density_diffrn 4.516
_exptl_crystal_density_method 'not measured'
_exptl_crystal_description plate
_exptl_crystal_F_000 1312
_exptl_crystal_size_max 0.15
_exptl_crystal_size_mid 0.100
_exptl_crystal_size_min 0.050
_refine_diff_density_max 3.659
_refine_diff_density_min -2.164
_refine_diff_density_rms 0.438
_refine_ls_extinction_method none
_refine_ls_goodness_of_fit_ref 1.063
_refine_ls_hydrogen_treatment none
_refine_ls_matrix_type full
_refine_ls_number_parameters 79
_refine_ls_number_reflns 1065
_refine_ls_number_restraints 0
_refine_ls_restrained_S_all 1.063
_refine_ls_R_factor_all 0.0806
_refine_ls_R_factor_gt 0.0455
_refine_ls_shift/su_max 0.000
_refine_ls_shift/su_mean 0.000
_refine_ls_structure_factor_coef Fsqd
_refine_ls_weighting_details 'calc w=1/[\s^2^(Fo^2^)+(0.0668P)^2^+0.0000P] where P=(Fo^2^+2Fc^2^)/3'
_refine_ls_weighting_scheme calc
_refine_ls_wR_factor_gt 0.1086
_refine_ls_wR_factor_ref 0.1364
_reflns_number_gt 725
_reflns_number_total 1065
_reflns_threshold_expression >2sigma(I)
_cod_data_source_file ic701335j-file004.cif
_cod_data_source_block pcd
_cod_database_code 4304043

loop_
_symmetry_equiv_pos_as_xyz
'x, y, z'
'-x+1/2, -y, z+1/2'
'x+1/2, -y+1/2, -z+1/2'
'-x, y+1/2, -z'
'-x, -y, -z'
'x-1/2, y, -z-1/2'
'-x-1/2, y-1/2, z-1/2'
'x, -y-1/2, z'

loop_
_atom_site_label
_atom_site_type_symbol
_atom_site_fract_x
_atom_site_fract_y
_atom_site_fract_z
_atom_site_U_iso_or_equiv
_atom_site_adp_type
_atom_site_occupancy
_atom_site_symmetry_multiplicity
_atom_site_calc_flag
_atom_site_refinement_flags
_atom_site_disorder_assembly
_atom_site_disorder_group
Np1 Np 0.24382(7) -0.2500 0.58623(9) 0.0207(4) Uani 1 2 d S . .
Np2 Np 0.23708(7) 0.2500 0.65419(9) 0.0200(3) Uani 1 2 d S . .
Li1 Li 0.491(3) 0.2500 0.509(4) 0.030 Uiso 1 2 d S . .
Li2 Li -0.049(5) 0.2500 0.637(7) 0.030 Uiso 0.59(10) 2 d SP . .
Li3 Li 0.073(4) 0.007(7) 0.195(6) 0.030 Uiso 0.55(7) 1 d P . .
Si1A Si 0.3436(11) 0.0562(19) 0.3740(14) 0.018(3) Uani 0.50 1 d P . .
Si1B Si 0.3179(13) -0.004(2) 0.3748(17) 0.027(4) Uani 0.50 1 d P . .
O1 O 0.1014(13) 0.2500 0.6095(18) 0.036(5) Uiso 1 2 d S . .
O2 O 0.3785(13) -0.2500 0.6302(17) 0.032(5) Uiso 1 2 d S . .
O3 O 0.2652(9) 0.0409(19) 0.4942(12) 0.034(3) Uiso 1 1 d . . .
O4 O 0.3731(13) 0.2500 0.6974(18) 0.034(5) Uiso 1 2 d S . .
O5 O 0.2790(9) 0.0405(16) 0.2431(11) 0.030(3) Uiso 1 1 d . . .
O6 O 0.1083(12) -0.2500 0.5404(19) 0.036(5) Uiso 1 2 d S . .
O7N O 0.3078(16) -0.208(3) 0.3735(19) 0.039(7) Uiso 0.50 1 d P . .
O8 O 0.0582(13) 0.041(2) 0.3682(13) 0.055(4) Uiso 1 1 d . . .
O9A O 0.452(2) -0.054(4) 0.381(2) 0.030(6) Uiso 0.50 1 d P . .
O9B O 0.437(3) 0.052(5) 0.387(3) 0.056(9) Uiso 0.50 1 d P . .
O10 O 0.389(2) 0.2500 0.377(3) 0.017(7) Uiso 0.50 2 d SP . .

loop_
_atom_site_aniso_label
_atom_site_aniso_U_11
_atom_site_aniso_U_22
_atom_site_aniso_U_33
_atom_site_aniso_U_23
_atom_site_aniso_U_13
_atom_site_aniso_U_12
Np1 0.0321(6) 0.0099(5) 0.0199(6) 0.000 -0.0007(4) 0.000
Np2 0.0305(6) 0.0097(5) 0.0198(6) 0.000 -0.0013(4) 0.000
Si1A 0.019(8) 0.015(9) 0.020(6) 0.006(6) 0.000(5) -0.006(5)
Si1B 0.025(8) 0.016(9) 0.040(8) 0.005(7) 0.008(6) -0.015(6)

loop_
_atom_type_symbol
_atom_type_description
_atom_type_scat_dispersion_real
_atom_type_scat_dispersion_imag
_atom_type_scat_source
Np Np -11.4937 4.1493 'International Tables Vol C Tables 4.2.6.8 and 6.1.1.4'
O O 0.0106 0.0060 'International Tables Vol C Tables 4.2.6.8 and 6.1.1.4'
Si Si 0.0817 0.0704 'International Tables Vol C Tables 4.2.6.8 and 6.1.1.4'
Li Li -0.0003 0.0001 'International Tables Vol C Tables 4.2.6.8 and 6.1.1.4'

loop_
_geom_angle_atom_site_label_1
_geom_angle_atom_site_label_2
_geom_angle_atom_site_label_3
_geom_angle
_geom_angle_site_symmetry_1
_geom_angle_site_symmetry_3
_geom_angle_publ_flag
O2 Np1 O6 179.5(8) . . ?
O2 Np1 O5 86.6(5) . 2 ?
O6 Np1 O5 93.7(5) . 2 ?
O2 Np1 O5 86.6(5) . 7_656 ?
O6 Np1 O5 93.7(5) . 7_656 ?
O5 Np1 O5 88.4(6) 2 7_656 ?
O2 Np1 O7N 84.6(7) . 8 ?
O6 Np1 O7N 94.9(8) . 8 ?
O5 Np1 O7N 142.5(7) 2 8 ?
O5 Np1 O7N 127.3(7) 7_656 8 ?
O2 Np1 O7N 84.6(7) . . ?
O6 Np1 O7N 94.9(8) . . ?
O5 Np1 O7N 127.3(7) 2 . ?
O5 Np1 O7N 142.5(7) 7_656 . ?
O7N Np1 O7N 15.4(13) 8 . ?
O2 Np1 O3 89.5(4) . 8 ?
O6 Np1 O3 90.2(4) . 8 ?
O5 Np1 O3 157.9(4) 2 8 ?
O5 Np1 O3 69.7(4) 7_656 8 ?
O7N Np1 O3 58.4(7) 8 8 ?
O7N Np1 O3 73.8(7) . 8 ?
O2 Np1 O3 89.5(4) . . ?
O6 Np1 O3 90.2(4) . . ?
O5 Np1 O3 69.7(4) 2 . ?
O5 Np1 O3 157.9(4) 7_656 . ?
O7N Np1 O3 73.8(7) 8 . ?
O7N Np1 O3 58.4(7) . . ?
O3 Np1 O3 132.0(6) 8 . ?
O2 Np1 Si1B 83.4(5) . 8 ?
O6 Np1 Si1B 96.3(6) . 8 ?
O5 Np1 Si1B 168.5(4) 2 8 ?
O5 Np1 Si1B 96.7(4) 7_656 8 ?
O7N Np1 Si1B 30.7(7) 8 8 ?
O7N Np1 Si1B 46.1(7) . 8 ?
O3 Np1 Si1B 28.0(4) 8 8 ?
O3 Np1 Si1B 104.5(4) . 8 ?
O2 Np1 Si1B 83.4(5) . . ?
O6 Np1 Si1B 96.3(6) . . ?
O5 Np1 Si1B 96.7(4) 2 . ?
O5 Np1 Si1B 168.5(4) 7_656 . ?
O7N Np1 Si1B 46.1(7) 8 . ?
O7N Np1 Si1B 30.7(7) . . ?
O3 Np1 Si1B 104.5(4) 8 . ?
O3 Np1 Si1B 28.0(4) . . ?
Si1B Np1 Si1B 76.6(7) 8 . ?
O2 Np1 Li3 37.0(10) . 2 ?
O6 Np1 Li3 143.1(10) . 2 ?
O5 Np1 Li3 55.9(11) 2 2 ?
O5 Np1 Li3 104.5(11) 7_656 2 ?
O7N Np1 Li3 98.8(12) 8 2 ?
O7N Np1 Li3 89.8(12) . 2 ?
O3 Np1 Li3 126.0(10) 8 2 ?
O3 Np1 Li3 61.5(11) . 2 ?
Si1B Np1 Li3 112.7(11) 8 2 ?
Si1B Np1 Li3 70.4(11) . 2 ?
O2 Np1 Li3 37.0(10) . 7_656 ?
O6 Np1 Li3 143.1(10) . 7_656 ?
O5 Np1 Li3 104.5(11) 2 7_656 ?
O5 Np1 Li3 55.9(10) 7_656 7_656 ?
O7N Np1 Li3 89.8(12) 8 7_656 ?
O7N Np1 Li3 98.8(12) . 7_656 ?
O3 Np1 Li3 61.5(11) 8 7_656 ?
O3 Np1 Li3 126.0(10) . 7_656 ?
Si1B Np1 Li3 70.4(11) 8 7_656 ?
Si1B Np1 Li3 112.7(11) . 7_656 ?
Li3 Np1 Li3 71(2) 2 7_656 ?
O1 Np2 O4 179.5(8) . . ?
O1 Np2 O3 88.0(5) . . ?
O4 Np2 O3 91.6(5) . . ?
O1 Np2 O3 88.0(5) . 8_565 ?
O4 Np2 O3 91.6(5) . 8_565 ?
O3 Np2 O3 86.7(7) . 8_565 ?
O1 Np2 O7N 90.8(8) . 7_666 ?
O4 Np2 O7N 89.7(8) . 7_666 ?
O3 Np2 O7N 144.3(7) . 7_666 ?
O3 Np2 O7N 128.9(7) 8_565 7_666 ?
O1 Np2 O7N 90.8(8) . 2 ?
O4 Np2 O7N 89.7(8) . 2 ?
O3 Np2 O7N 128.9(7) . 2 ?
O3 Np2 O7N 144.3(7) 8_565 2 ?
O7N Np2 O7N 15.5(13) 7_666 2 ?
O1 Np2 O5 90.9(4) . 7_666 ?
O4 Np2 O5 89.3(4) . 7_666 ?
O3 Np2 O5 156.4(4) . 7_666 ?
O3 Np2 O5 69.6(4) 8_565 7_666 ?
O7N Np2 O5 59.3(7) 7_666 7_666 ?
O7N Np2 O5 74.8(7) 2 7_666 ?
O1 Np2 O5 90.9(4) . 2 ?
O4 Np2 O5 89.3(4) . 2 ?
O3 Np2 O5 69.6(4) . 2 ?
O3 Np2 O5 156.4(4) 8_565 2 ?
O7N Np2 O5 74.8(7) 7_666 2 ?
O7N Np2 O5 59.3(7) 2 2 ?
O5 Np2 O5 134.0(6) 7_666 2 ?
O1 Np2 Si1B 88.4(6) . 7_666 ?
O4 Np2 Si1B 92.0(6) . 7_666 ?
O3 Np2 Si1B 173.7(5) . 7_666 ?
O3 Np2 Si1B 98.3(4) 8_565 7_666 ?
O7N Np2 Si1B 30.6(7) 7_666 7_666 ?
O7N Np2 Si1B 46.1(7) 2 7_666 ?
O5 Np2 Si1B 28.9(4) 7_666 7_666 ?
O5 Np2 Si1B 105.3(4) 2 7_666 ?
O1 Np2 Si1B 88.4(6) . 2 ?
O4 Np2 Si1B 92.0(6) . 2 ?
O3 Np2 Si1B 98.3(4) . 2 ?
O3 Np2 Si1B 173.7(5) 8_565 2 ?
O7N Np2 Si1B 46.1(7) 7_666 2 ?
O7N Np2 Si1B 30.6(7) 2 2 ?
O5 Np2 Si1B 105.3(4) 7_666 2 ?
O5 Np2 Si1B 28.9(4) 2 2 ?
Si1B Np2 Si1B 76.5(6) 7_666 2 ?
O1 Np2 Li3 141.0(10) . 7_666 ?
O4 Np2 Li3 38.9(10) . 7_666 ?
O3 Np2 Li3 113.9(11) . 7_666 ?
O3 Np2 Li3 63.0(11) 8_565 7_666 ?
O7N Np2 Li3 88.6(12) 7_666 7_666 ?
O7N Np2 Li3 98.2(12) 2 7_666 ?
O5 Np2 Li3 55.9(10) 7_666 7_666 ?
O5 Np2 Li3 126.2(11) 2 7_666 ?
Si1B Np2 Li3 72.0(11) 7_666 7_666 ?
Si1B Np2 Li3 117.7(11) 2 7_666 ?
O1 Np2 Li3 141.0(10) . 2 ?
O4 Np2 Li3 38.9(10) . 2 ?
O3 Np2 Li3 63.0(11) . 2 ?
O3 Np2 Li3 113.9(11) 8_565 2 ?
O7N Np2 Li3 98.2(12) 7_666 2 ?
O7N Np2 Li3 88.6(12) 2 2 ?
O5 Np2 Li3 126.2(11) 7_666 2 ?
O5 Np2 Li3 55.9(10) 2 2 ?
Si1B Np2 Li3 117.7(11) 7_666 2 ?
Si1B Np2 Li3 72.0(11) 2 2 ?
Li3 Np2 Li3 77(2) 7_666 2 ?
O10 Li1 O9A 131.1(11) . 4_656 ?
O10 Li1 O9A 131.1(12) . 5_656 ?
O9A Li1 O9A 96(2) 4_656 5_656 ?
O10 Li1 O9B 48.3(13) . . ?
O9A Li1 O9B 176(3) 4_656 . ?
O9A Li1 O9B 85.4(10) 5_656 . ?
O10 Li1 O9B 48.3(13) . 8_565 ?
O9A Li1 O9B 85.4(10) 4_656 8_565 ?
O9A Li1 O9B 176(3) 5_656 8_565 ?
O9B Li1 O9B 93(3) . 8_565 ?
O10 Li1 O2 93(2) . 5_656 ?
O9A Li1 O2 95.3(15) 4_656 5_656 ?
O9A Li1 O2 95.3(15) 5_656 5_656 ?
O9B Li1 O2 81.4(16) . 5_656 ?
O9B Li1 O2 81.4(16) 8_565 5_656 ?
O10 Li1 O4 98.9(18) . . ?
O9A Li1 O4 77.3(15) 4_656 . ?
O9A Li1 O4 77.3(15) 5_656 . ?
O9B Li1 O4 106.3(16) . . ?
O9B Li1 O4 106.3(16) 8_565 . ?
O2 Li1 O4 169(2) 5_656 . ?
O10 Li1 Si1A 33.6(6) . . ?
O9A Li1 Si1A 158.1(17) 4_656 . ?
O9A Li1 Si1A 97.5(9) 5_656 . ?
O9B Li1 Si1A 23.7(11) . . ?
O9B Li1 Si1A 81.9(16) 8_565 . ?
O2 Li1 Si1A 100.4(15) 5_656 . ?
O4 Li1 Si1A 89.2(11) . . ?
O10 Li1 Si1A 33.6(6) . 8_565 ?
O9A Li1 Si1A 97.5(9) 4_656 8_565 ?
O9A Li1 Si1A 158.1(17) 5_656 8_565 ?
O9B Li1 Si1A 81.9(16) . 8_565 ?
O9B Li1 Si1A 23.7(11) 8_565 8_565 ?
O2 Li1 Si1A 100.4(15) 5_656 8_565 ?
O4 Li1 Si1A 89.2(11) . 8_565 ?
Si1A Li1 Si1A 64.7(11) . 8_565 ?
O10 Li1 Li3 106.9(17) . 7_666 ?
O9A Li1 Li3 38.4(14) 4_656 7_666 ?
O9A Li1 Li3 104(2) 5_656 7_666 ?
O9B Li1 Li3 144(2) . 7_666 ?
O9B Li1 Li3 79.3(15) 8_565 7_666 ?
O2 Li1 Li3 130.7(14) 5_656 7_666 ?
O4 Li1 Li3 45.4(13) . 7_666 ?
Si1A Li1 Li3 121.0(17) . 7_666 ?
Si1A Li1 Li3 77.2(13) 8_565 7_666 ?
O10 Li1 Li3 106.9(17) . 2 ?
O9A Li1 Li3 104(2) 4_656 2 ?
O9A Li1 Li3 38.4(14) 5_656 2 ?
O9B Li1 Li3 79.3(15) . 2 ?
O9B Li1 Li3 144(2) 8_565 2 ?
O2 Li1 Li3 130.7(14) 5_656 2 ?
O4 Li1 Li3 45.4(13) . 2 ?
Si1A Li1 Li3 77.2(13) . 2 ?
Si1A Li1 Li3 121.0(17) 8_565 2 ?
Li3 Li1 Li3 87(3) 7_666 2 ?
O10 Li1 Li3 74.3(17) . 6_656 ?
O9A Li1 Li3 137(2) 4_656 6_656 ?
O9A Li1 Li3 78.8(15) 5_656 6_656 ?
O9B Li1 Li3 40.4(15) . 6_656 ?
O9B Li1 Li3 98(2) 8_565 6_656 ?
O2 Li1 Li3 43.6(12) 5_656 6_656 ?
O4 Li1 Li3 140.4(12) . 6_656 ?
Si1A Li1 Li3 63.2(13) . 6_656 ?
Si1A Li1 Li3 102.2(18) 8_565 6_656 ?
Li3 Li1 Li3 174.2(19) 7_666 6_656 ?
Li3 Li1 Li3 98.2(15) 2 6_656 ?
O1 Li2 O4 129(4) . 6_557 ?
O1 Li2 O6 104(3) . 5_556 ?
O4 Li2 O6 128(4) 6_557 5_556 ?
O1 Li2 O8 92.7(18) . 5_556 ?
O4 Li2 O8 89.8(19) 6_557 5_556 ?
O6 Li2 O8 87.6(19) 5_556 5_556 ?
O1 Li2 O8 92.7(18) . 4_556 ?
O4 Li2 O8 89.8(19) 6_557 4_556 ?
O6 Li2 O8 87.6(19) 5_556 4_556 ?
O8 Li2 O8 174(4) 5_556 4_556 ?
O1 Li2 Li3 102(2) . 4_556 ?
O4 Li2 Li3 51.2(17) 6_557 4_556 ?
O6 Li2 Li3 125(2) 5_556 4_556 ?
O8 Li2 Li3 139(3) 5_556 4_556 ?
O8 Li2 Li3 42.9(15) 4_556 4_556 ?
O1 Li2 Li3 102(2) . 5_556 ?
O4 Li2 Li3 51.2(17) 6_557 5_556 ?
O6 Li2 Li3 125(2) 5_556 5_556 ?
O8 Li2 Li3 42.9(15) 5_556 5_556 ?
O8 Li2 Li3 139(3) 4_556 5_556 ?
Li3 Li2 Li3 96(3) 4_556 5_556 ?
O1 Li2 Np1 128(3) . 5_556 ?
O4 Li2 Np1 103(3) 6_557 5_556 ?
O6 Li2 Np1 24.8(12) 5_556 5_556 ?
O8 Li2 Np1 86.9(19) 5_556 5_556 ?
O8 Li2 Np1 86.9(19) 4_556 5_556 ?
Li3 Li2 Np1 112(2) 4_556 5_556 ?
Li3 Li2 Np1 112(2) 5_556 5_556 ?
O9A Li3 O8 112(3) 6_556 . ?
O9A Li3 O9B 25.2(14) 6_556 6_556 ?
O8 Li3 O9B 108(3) . 6_556 ?
O9A Li3 O2 111(3) 6_556 2_554 ?
O8 Li3 O2 103(3) . 2_554 ?
O9B Li3 O2 88(3) 6_556 2_554 ?
O9A Li3 O4 93(3) 6_556 2_554 ?
O8 Li3 O4 99(3) . 2_554 ?
O9B Li3 O4 118(3) 6_556 2_554 ?
O2 Li3 O4 139(3) 2_554 2_554 ?
O9A Li3 Li2 90(3) 6_556 5_556 ?
O8 Li3 Li2 56.3(19) . 5_556 ?
O9B Li3 Li2 108(3) 6_556 5_556 ?
O2 Li3 Li2 156(3) 2_554 5_556 ?
O4 Li3 Li2 47.6(18) 2_554 5_556 ?
O9A Li3 Li1 44.3(18) 6_556 2_554 ?
O8 Li3 Li1 137(3) . 2_554 ?
O9B Li3 Li1 65(2) 6_556 2_554 ?
O2 Li3 Li1 119(3) 2_554 2_554 ?
O4 Li3 Li1 56.9(15) 2_554 2_554 ?
Li2 Li3 Li1 84(2) 5_556 2_554 ?
O9A Li3 Li1 63.5(19) 6_556 6_556 ?
O8 Li3 Li1 125(3) . 6_556 ?
O9B Li3 Li1 43.9(17) 6_556 6_556 ?
O2 Li3 Li1 47.4(14) 2_554 6_556 ?
O4 Li3 Li1 135(3) 2_554 6_556 ?
Li2 Li3 Li1 152(3) 5_556 6_556 ?
Li1 Li3 Li1 81.8(15) 2_554 6_556 ?
O9A Li3 Si1A 25.8(13) 6_556 6_556 ?
O8 Li3 Si1A 97(2) . 6_556 ?
O9B Li3 Si1A 12.6(12) 6_556 6_556 ?
O2 Li3 Si1A 96(2) 2_554 6_556 ?
O4 Li3 Si1A 116(2) 2_554 6_556 ?
Li2 Li3 Si1A 98(2) 5_556 6_556 ?
Li1 Li3 Si1A 69.9(14) 2_554 6_556 ?
Li1 Li3 Si1A 54.8(12) 6_556 6_556 ?
O9A Li3 Np2 116(3) 6_556 2_554 ?
O8 Li3 Np2 107(2) . 2_554 ?
O9B Li3 Np2 137(3) 6_556 2_554 ?
O2 Li3 Np2 107(2) 2_554 2_554 ?
O4 Li3 Np2 32.6(9) 2_554 2_554 ?
Li2 Li3 Np2 73.1(19) 5_556 2_554 ?
Li1 Li3 Np2 72.5(14) 2_554 2_554 ?
Li1 Li3 Np2 124(2) 6_556 2_554 ?
Si1A Li3 Np2 142(2) 6_556 2_554 ?
O9A Li3 Np1 129(3) 6_556 2_554 ?
O8 Li3 Np1 110(2) . 2_554 ?
O9B Li3 Np1 113(3) 6_556 2_554 ?
O2 Li3 Np1 31.1(9) 2_554 2_554 ?
O4 Li3 Np1 108(2) 2_554 2_554 ?
Li2 Li3 Np1 138(3) 5_556 2_554 ?
Li1 Li3 Np1 112(2) 2_554 2_554 ?
Li1 Li3 Np1 69.4(14) 6_556 2_554 ?
Si1A Li3 Np1 123.6(19) 6_556 2_554 ?
Np2 Li3 Np1 75.7(12) 2_554 2_554 ?
Si1B Si1A O9B 124(4) . . ?
Si1B Si1A O5 70(3) . . ?
O9B Si1A O5 127.4(18) . . ?
Si1B Si1A O10 166(4) . . ?
O9B Si1A O10 70(2) . . ?
O5 Si1A O10 106.1(14) . . ?
Si1B Si1A O3 64(3) . . ?
O9B Si1A O3 122.1(18) . . ?
O5 Si1A O3 109.5(10) . . ?
O10 Si1A O3 106.2(14) . . ?
Si1B Si1A O9A 94(3) . . ?
O9B Si1A O9A 30.1(19) . . ?
O5 Si1A O9A 116.2(14) . . ?
O10 Si1A O9A 100.0(15) . . ?
O3 Si1A O9A 117.2(13) . . ?
Si1B Si1A O7N 23(3) . . ?
O9B Si1A O7N 101(2) . . ?
O5 Si1A O7N 79.1(9) . . ?
O10 Si1A O7N 171.3(14) . . ?
O3 Si1A O7N 78.1(9) . . ?
O9A Si1A O7N 71.3(13) . . ?
Si1B Si1A Li1 145(3) . . ?
O9B Si1A Li1 44.3(18) . . ?
O5 Si1A Li1 145.2(11) . . ?
O10 Si1A Li1 40.9(12) . . ?
O3 Si1A Li1 94.0(11) . . ?
O9A Si1A Li1 71.2(12) . . ?
O7N Si1A Li1 132.2(10) . . ?
Si1B Si1A Li3 118(3) . 6_656 ?
O9B Si1A Li3 21(2) . 6_656 ?
O5 Si1A Li3 106.9(14) . 6_656 ?
O10 Si1A Li3 76.6(15) . 6_656 ?
O3 Si1A Li3 140.8(14) . 6_656 ?
O9A Si1A Li3 28.9(15) . 6_656 ?
O7N Si1A Li3 95.2(13) . 6_656 ?
Li1 Si1A Li3 62.1(13) . 6_656 ?
Si1A Si1B O3 95(3) . . ?
Si1A Si1B O5 90(3) . . ?
O3 Si1B O5 124.9(15) . . ?
Si1A Si1B O7N 149(4) . . ?
O3 Si1B O7N 101.9(12) . . ?
O5 Si1B O7N 101.1(13) . . ?
Si1A Si1B O9B 39(3) . . ?
O3 Si1B O9B 108.2(16) . . ?
O5 Si1B O9B 109.2(15) . . ?
O7N Si1B O9B 110.5(19) . . ?
Si1A Si1B O9A 67(3) . . ?
O3 Si1B O9A 118.1(14) . . ?
O5 Si1B O9A 114.2(14) . . ?
O7N Si1B O9A 82.1(14) . . ?
O9B Si1B O9A 28.5(15) . . ?
Si1A Si1B O10 11(3) . . ?
O3 Si1B O10 88.3(12) . . ?
O5 Si1B O10 86.8(11) . . ?
O7N Si1B O10 159.7(14) . . ?
O9B Si1B O10 49.2(15) . . ?
O9A Si1B O10 77.6(12) . . ?
Si1A Si1B O7N 148(4) . 8 ?
O3 Si1B O7N 102.4(10) . 8 ?
O5 Si1B O7N 101.7(11) . 8 ?
O7N Si1B O7N 1.4(3) . 8 ?
O9B Si1B O7N 109.1(17) . 8 ?
O9A Si1B O7N 80.8(12) . 8 ?
O10 Si1B O7N 158.3(12) . 8 ?
Si1A Si1B Np1 134(3) . . ?
O3 Si1B Np1 52.3(7) . . ?
O5 Si1B Np1 134.2(9) . . ?
O7N Si1B Np1 50.4(9) . . ?
O9B Si1B Np1 114.2(15) . . ?
O9A Si1B Np1 98.0(11) . . ?
O10 Si1B Np1 133.2(11) . . ?
O7N Si1B Np1 50.8(6) 8 . ?
Si1A Si1B Np2 129(3) . 2_554 ?
O3 Si1B Np2 132.9(9) . 2_554 ?
O5 Si1B Np2 51.5(7) . 2_554 ?
O7N Si1B Np2 50.0(9) . 2_554 ?
O9B Si1B Np2 116.7(15) . 2_554 ?
O9A Si1B Np2 96.8(11) . 2_554 ?
O10 Si1B Np2 131.8(11) . 2_554 ?
O7N Si1B Np2 50.5(6) 8 2_554 ?
Np1 Si1B Np2 94.9(4) . 2_554 ?
Np2 O1 Li2 157(2) . . ?
Np1 O2 Li3 111.9(16) . 2 ?
Np1 O2 Li3 111.9(16) . 7_656 ?
Li3 O2 Li3 128(3) 2 7_656 ?
Np1 O2 Li1 124.2(14) . 5_656 ?
Li3 O2 Li1 89.1(17) 2 5_656 ?
Li3 O2 Li1 89.1(17) 7_656 5_656 ?
Si1B O3 Si1A 20.6(6) . . ?
Si1B O3 Np2 147.2(10) . . ?
Si1A O3 Np2 126.8(9) . . ?
Si1B O3 Np1 99.7(9) . . ?
Si1A O3 Np1 116.1(9) . . ?
Np2 O3 Np1 109.4(5) . . ?
Np2 O4 Li2 134(2) . 6_657 ?
Np2 O4 Li3 108.5(15) . 7_666 ?
Li2 O4 Li3 81.2(18) 6_657 7_666 ?
Np2 O4 Li3 108.5(15) . 2 ?
Li2 O4 Li3 81.2(18) 6_657 2 ?
Li3 O4 Li3 141(3) 7_666 2 ?
Np2 O4 Li1 113.2(12) . . ?
Li2 O4 Li1 112(2) 6_657 . ?
Li3 O4 Li1 77.7(17) 7_666 . ?
Li3 O4 Li1 77.7(17) 2 . ?
Si1B O5 Si1A 20.8(5) . . ?
Si1B O5 Np1 147.9(9) . 2_554 ?
Si1A O5 Np1 127.9(8) . 2_554 ?
Si1B O5 Np2 99.6(9) . 2_554 ?
Si1A O5 Np2 116.0(8) . 2_554 ?
Np1 O5 Np2 111.2(5) 2_554 2_554 ?
Np1 O6 Li2 128(2) . 5_556 ?
O7N O7N Si1B 175.3(10) 8 . ?
O7N O7N Si1A 167.3(7) 8 . ?
Si1B O7N Si1A 8.0(9) . . ?
O7N O7N Si1B 3.4(7) 8 8 ?
Si1B O7N Si1B 171.9(17) . 8 ?
Si1A O7N Si1B 164.0(12) . 8 ?
O7N O7N Np2 82.3(6) 8 2_554 ?
Si1B O7N Np2 99.4(12) . 2_554 ?
Si1A O7N Np2 100.8(10) . 2_554 ?
Si1B O7N Np2 83.4(9) 8 2_554 ?
O7N O7N Np1 82.3(6) 8 . ?
Si1B O7N Np1 98.9(12) . . ?
Si1A O7N Np1 101.8(10) . . ?
Si1B O7N Np1 83.1(9) 8 . ?
Np2 O7N Np1 142.3(10) 2_554 . ?
Li3 O8 Li2 81(3) . 5_556 ?
O9B O9A Si1A 46(3) . . ?
O9B O9A Si1B 65(3) . . ?
Si1A O9A Si1B 18.8(6) . . ?
O9B O9A Li3 88(4) . 6_656 ?
Si1A O9A Li3 125(3) . 6_656 ?
Si1B O9A Li3 140(3) . 6_656 ?
O9B O9A Li1 140(4) . 5_656 ?
Si1A O9A Li1 136(2) . 5_656 ?
Si1B O9A Li1 122.6(18) . 5_656 ?
Li3 O9A Li1 97(2) 6_656 5_656 ?
O9A O9B Si1A 104(4) . . ?
O9A O9B Si1B 87(3) . . ?
Si1A O9B Si1B 17.3(11) . . ?
O9A O9B O10 168(4) . . ?
Si1A O9B O10 66(2) . . ?
Si1B O9B O10 83.5(19) . . ?
O9A O9B Li3 67(3) . 6_656 ?
Si1A O9B Li3 147(3) . 6_656 ?
Si1B O9B Li3 140(3) . 6_656 ?
O10 O9B Li3 118(3) . 6_656 ?
O9A O9B Li1 132(4) . . ?
Si1A O9B Li1 112(3) . . ?
Si1B O9B Li1 124(2) . . ?
O10 O9B Li1 59.3(17) . . ?
Li3 O9B Li1 96(2) 6_656 . ?
Si1A O10 Si1A 137(2) . 8_565 ?
Si1A O10 O9B 178(2) . 8_565 ?
Si1A O10 O9B 43.6(13) 8_565 8_565 ?
Si1A O10 O9B 43.6(13) . . ?
Si1A O10 O9B 178(2) 8_565 . ?
O9B O10 O9B 135(3) 8_565 . ?
Si1A O10 Li1 105.4(12) . . ?
Si1A O10 Li1 105.4(12) 8_565 . ?
O9B O10 Li1 72.4(15) 8_565 . ?
O9B O10 Li1 72.4(15) . . ?
Si1A O10 Si1B 3.7(10) . . ?
Si1A O10 Si1B 133.6(16) 8_565 . ?
O9B O10 Si1B 176(2) 8_565 . ?
O9B O10 Si1B 47.2(12) . . ?
Li1 O10 Si1B 107.4(10) . . ?
Si1A O10 Si1B 133.6(16) . 8_565 ?
Si1A O10 Si1B 3.7(10) 8_565 8_565 ?
O9B O10 Si1B 47.2(12) 8_565 8_565 ?
O9B O10 Si1B 176(2) . 8_565 ?
Li1 O10 Si1B 107.4(10) . 8_565 ?
Si1B O10 Si1B 129.9(16) . 8_565 ?

loop_
_geom_bond_atom_site_label_1
_geom_bond_atom_site_label_2
_geom_bond_distance
_geom_bond_site_symmetry_2
_geom_bond_publ_flag
Np1 O2 1.838(17) . ?
Np1 O6 1.854(17) . ?
Np1 O5 2.380(13) 2 ?
Np1 O5 2.380(13) 7_656 ?
Np1 O7N 2.45(2) 8 ?
Np1 O7N 2.45(2) . ?
Np1 O3 2.521(14) 8 ?
Np1 O3 2.521(14) . ?
Np1 Si1B 3.142(15) 8 ?
Np1 Si1B 3.142(15) . ?
Np1 Li3 3.30(6) 2 ?
Np1 Li3 3.30(6) 7_656 ?
Np2 O1 1.852(18) . ?
Np2 O4 1.852(17) . ?
Np2 O3 2.411(14) . ?
Np2 O3 2.411(14) 8_565 ?
Np2 O7N 2.44(2) 7_666 ?
Np2 O7N 2.44(2) 2 ?
Np2 O5 2.498(13) 7_666 ?
Np2 O5 2.498(13) 2 ?
Np2 Si1B 3.147(17) 7_666 ?
Np2 Si1B 3.147(17) 2 ?
Np2 Li3 3.26(6) 7_666 ?
Np2 Li3 3.26(6) 2 ?
Li1 O10 1.95(5) . ?
Li1 O9A 2.09(4) 4_656 ?
Li1 O9A 2.09(4) 5_656 ?
Li1 O9B 2.16(5) . ?
Li1 O9B 2.16(5) 8_565 ?
Li1 O2 2.28(5) 5_656 ?
Li1 O4 2.54(5) . ?
Li1 Si1A 2.87(4) . ?
Li1 Si1A 2.87(4) 8_565 ?
Li1 Li3 2.96(7) 7_666 ?
Li1 Li3 2.96(7) 2 ?
Li1 Li3 3.10(7) 6_656 ?
Li2 O1 2.01(7) . ?
Li2 O4 2.04(8) 6_557 ?
Li2 O6 2.05(8) 5_556 ?
Li2 O8 2.306(18) 5_556 ?
Li2 O8 2.306(18) 4_556 ?
Li2 Li3 2.74(7) 4_556 ?
Li2 Li3 2.74(7) 5_556 ?
Li2 Np1 3.51(7) 5_556 ?
Li3 O9A 1.86(6) 6_556 ?
Li3 O8 1.89(6) . ?
Li3 O9B 2.02(7) 6_556 ?
Li3 O2 2.14(6) 2_554 ?
Li3 O4 2.16(6) 2_554 ?
Li3 Li2 2.74(7) 5_556 ?
Li3 Li1 2.96(7) 2_554 ?
Li3 Li1 3.10(7) 6_556 ?
Li3 Si1A 3.13(6) 6_556 ?
Li3 Np2 3.26(6) 2_554 ?
Li3 Np1 3.30(6) 2_554 ?
Si1A Si1B 0.584(11) . ?
Si1A O9B 1.24(4) . ?
Si1A O5 1.644(19) . ?
Si1A O10 1.648(17) . ?
Si1A O3 1.655(19) . ?
Si1A O9A 1.67(3) . ?
Si1A O7N 2.15(3) . ?
Si1A Li3 3.13(6) 6_656 ?
Si1B O3 1.50(2) . ?
Si1B O5 1.54(2) . ?
Si1B O7N 1.62(3) . ?
Si1B O9B 1.64(3) . ?
Si1B O9A 1.81(3) . ?
Si1B O10 2.219(18) . ?
Si1B O7N 2.28(3) 8 ?
Si1B Np2 3.147(17) 2_554 ?
O2 Li3 2.14(6) 2 ?
O2 Li3 2.14(6) 7_656 ?
O2 Li1 2.28(5) 5_656 ?
O4 Li2 2.04(8) 6_657 ?
O4 Li3 2.16(6) 7_666 ?
O4 Li3 2.16(6) 2 ?
O5 Np1 2.380(13) 2_554 ?
O5 Np2 2.498(13) 2_554 ?
O6 Li2 2.05(8) 5_556 ?
O7N O7N 0.66(6) 8 ?
O7N Si1B 2.28(3) 8 ?
O7N Np2 2.44(2) 2_554 ?
O8 Li2 2.306(18) 5_556 ?
O9A O9B 0.86(4) . ?
O9A Li3 1.86(6) 6_656 ?
O9A Li1 2.09(4) 5_656 ?
O9B O10 1.69(4) . ?
O9B Li3 2.02(7) 6_656 ?
O10 Si1A 1.648(17) 8_565 ?
O10 O9B 1.69(4) 8_565 ?
O10 Si1B 2.219(18) 8_565 ?
